data_2219517
loop_
_publ_author_name
'Xian, Liang'

_publ_section_title
;
 <i>N</i>-(3-Methylphenyl)-<i>N</i>'-(4-nitrobenzoyl)thiourea
;
_journal_coeditor_code BV2107
_journal_issue 10
_journal_name_full 'Acta Crystallographica Section E'
_journal_page_first o1969
_journal_paper_doi 10.1107/S1600536808029425
_journal_volume 64
_journal_year 2008
_chemical_formula_iupac 'C15 H13 N3 O3 S'
_chemical_formula_moiety 'C15 H13 N3 O3 S'
_chemical_formula_sum 'C15 H13 N3 O3 S'
_chemical_formula_weight 315.34
_chemical_name_systematic
;
<i>N</i>-(3-Methylphenyl)-<i>N</i>'-(4-nitrobenzoyl)thiourea
;
_space_group_IT_number 14
_symmetry_cell_setting monoclinic
_symmetry_space_group_name_Hall '-P 2ybc'
_symmetry_space_group_name_H-M 'P 1 21/c 1'
_atom_sites_solution_hydrogens geom
_atom_sites_solution_primary direct
_atom_sites_solution_secondary difmap
_audit_creation_method SHELXL-97
_cell_angle_alpha 90.00
_cell_angle_beta 108.012(16)
_cell_angle_gamma 90.00
_cell_formula_units_Z 4
_cell_length_a 11.381(10)
_cell_length_b 8.549(8)
_cell_length_c 15.653(12)
_cell_measurement_reflns_used 2974
_cell_measurement_temperature 296(2)
_cell_measurement_theta_max 28.95
_cell_measurement_theta_min 2.74
_cell_volume 1448(2)
_computing_cell_refinement 'SMART (Bruker, 2001)'
_computing_data_collection 'SMART (Bruker, 2001)'
_computing_data_reduction 'SAINT (Bruker, 2001)'
_computing_molecular_graphics 'SHELXTL (Sheldrick, 2008)'
_computing_publication_material 'SHELXTL (Sheldrick, 2008)'
_computing_structure_refinement 'SHELXL97 (Sheldrick, 2008)'
_computing_structure_solution 'SHELXS97 (Sheldrick, 2008)'
_diffrn_ambient_temperature 296(2)
_diffrn_measured_fraction_theta_full 0.997
_diffrn_measured_fraction_theta_max 0.997
_diffrn_measurement_device_type 'Bruker APEXII CCD area-detector'
_diffrn_measurement_method '\f and \w scans'
_diffrn_radiation_monochromator graphite
_diffrn_radiation_source 'fine-focus sealed tube'
_diffrn_radiation_type MoK\a
_diffrn_radiation_wavelength 0.71073
_diffrn_reflns_av_R_equivalents 0.0589
_diffrn_reflns_av_sigmaI/netI 0.0637
_diffrn_reflns_limit_h_max 13
_diffrn_reflns_limit_h_min -13
_diffrn_reflns_limit_k_max 10
_diffrn_reflns_limit_k_min -5
_diffrn_reflns_limit_l_max 18
_diffrn_reflns_limit_l_min -18
_diffrn_reflns_number 7125
_diffrn_reflns_theta_full 25.49
_diffrn_reflns_theta_max 25.49
_diffrn_reflns_theta_min 1.88
_exptl_absorpt_coefficient_mu 0.240
_exptl_absorpt_correction_T_max 1.000
_exptl_absorpt_correction_T_min 0.609
_exptl_absorpt_correction_type multi-scan
_exptl_absorpt_process_details '(SADABS; Sheldrick, 2000)'
_exptl_crystal_colour yellow
_exptl_crystal_density_diffrn 1.446
_exptl_crystal_density_method 'not measured'
_exptl_crystal_description block
_exptl_crystal_F_000 656
_exptl_crystal_size_max 0.30
_exptl_crystal_size_mid 0.29
_exptl_crystal_size_min 0.26
_refine_diff_density_max 0.290
_refine_diff_density_min -0.219
_refine_ls_extinction_coef 0.038(4)
_refine_ls_extinction_expression Fc^*^=kFc[1+0.001xFc^2^\l^3^/sin(2\q)]^-1/4^
_refine_ls_extinction_method SHELXL
_refine_ls_goodness_of_fit_ref 0.886
_refine_ls_hydrogen_treatment constr
_refine_ls_matrix_type full
_refine_ls_number_parameters 201
_refine_ls_number_reflns 2692
_refine_ls_number_restraints 0
_refine_ls_restrained_S_all 0.886
_refine_ls_R_factor_all 0.0598
_refine_ls_R_factor_gt 0.0455
_refine_ls_shift/su_max 0.000
_refine_ls_shift/su_mean 0.000
_refine_ls_structure_factor_coef Fsqd
_refine_ls_weighting_details 'calc w=1/[\s^2^(Fo^2^)+(0.1000P)^2^+0.1610P] where P=(Fo^2^+2Fc^2^)/3'
_refine_ls_weighting_scheme calc
_refine_ls_wR_factor_gt 0.1269
_refine_ls_wR_factor_ref 0.1407
_reflns_number_gt 2072
_reflns_number_total 2692
_reflns_threshold_expression I>2\s(I)
_cod_data_source_file bv2107.cif
_cod_data_source_block I
_cod_depositor_comments
;
The following automatic conversions were performed:
'_symmetry_cell_setting' value 'Monoclinic' changed to 'monoclinic'
according to '/home/saulius/struct/CIF-dictionaries/cif_core.dic'
dictionary named 'cif_core.dic' version 2.4.1 from 2010-06-29.

Automatic conversion script
Id: cif_fix_enum 1527 2010-12-29 10:47:43Z saulius 

The following automatic conversions were performed:

'_symmetry_cell_setting' value 'Monoclinic' changed to 'monoclinic'
according to /home/saulius/struct/CIF-dictionaries/cif_core.dic
dictionary named 'cif_core.dic' version 2.4.1 from 2010-06-29.

Automatic conversion script
Id: cif_fix_values 1715 2011-07-08 13:25:40Z adriana 
;
_cod_original_cell_volume 1448(3)
_cod_original_sg_symbol_H-M P21/c
_cod_database_code 2219517
_cod_database_fobs_code 2219517

loop_
_symmetry_equiv_pos_as_xyz
'x, y, z'
'-x, y+1/2, -z+1/2'
'-x, -y, -z'
'x, -y-1/2, z-1/2'

loop_
_atom_site_type_symbol
_atom_site_label
_atom_site_fract_x
_atom_site_fract_y
_atom_site_fract_z
_atom_site_U_iso_or_equiv
_atom_site_adp_type
_atom_site_calc_flag
_atom_site_refinement_flags
_atom_site_occupancy
S S1 0.16111(5) 0.07187(6) 0.10213(3) 0.0457(2) Uani d . 1
C C6 -0.05997(17) 0.3452(2) -0.17937(12) 0.0385(5) Uani d . 1
C C8 0.14304(16) 0.2443(2) 0.05209(11) 0.0368(5) Uani d . 1
N N2 0.05371(14) 0.25694(19) -0.03121(10) 0.0395(4) Uani d . 1
H H2' 0.0037 0.1792 -0.0469 0.047 Uiso calc R 1
C C9 0.30022(17) 0.3945(2) 0.16605(12) 0.0379(5) Uani d . 1
C C7 0.03499(18) 0.3776(3) -0.09162(13) 0.0413(5) Uani d . 1
O O3 0.09358(15) 0.4980(2) -0.07658(10) 0.0612(5) Uani d . 1
N N4 0.20710(15) 0.3727(2) 0.08184(10) 0.0416(4) Uani d . 1
H H4' 0.1908 0.4522 0.0464 0.050 Uiso calc R 1
C C10 0.28304(18) 0.3445(3) 0.24483(12) 0.0427(5) Uani d . 1
H H10 0.2111 0.2913 0.2433 0.051 Uiso calc R 1
N N1 -0.30000(18) 0.2241(2) -0.43126(12) 0.0545(5) Uani d . 1
C C3 -0.21803(18) 0.2731(2) -0.34317(12) 0.0406(5) Uani d . 1
C C1 -0.16868(17) 0.2707(2) -0.18569(12) 0.0391(5) Uani d . 1
H H1 -0.1879 0.2449 -0.1338 0.047 Uiso calc R 1
C C2 -0.24957(18) 0.2339(2) -0.26833(13) 0.0422(5) Uani d . 1
H H2 -0.3239 0.1835 -0.2733 0.051 Uiso calc R 1
C C12 0.4762(2) 0.4543(3) 0.32628(15) 0.0544(6) Uani d . 1
H H12 0.5374 0.4737 0.3804 0.065 Uiso calc R 1
C C11 0.37229(19) 0.3729(3) 0.32641(13) 0.0465(5) Uani d . 1
C C5 -0.03345(18) 0.3910(3) -0.25606(13) 0.0465(5) Uani d . 1
H H5 0.0384 0.4468 -0.2515 0.056 Uiso calc R 1
C C4 -0.11358(19) 0.3537(3) -0.33902(13) 0.0470(5) Uani d . 1
H H4 -0.0967 0.3830 -0.3912 0.056 Uiso calc R 1
C C14 0.40313(18) 0.4767(3) 0.16660(14) 0.0479(5) Uani d . 1
H H14 0.4140 0.5118 0.1133 0.058 Uiso calc R 1
C C13 0.49105(19) 0.5068(3) 0.24843(16) 0.0539(6) Uani d . 1
H H13 0.5613 0.5639 0.2501 0.065 Uiso calc R 1
O O1 -0.27911(18) 0.2717(3) -0.49730(10) 0.0787(6) Uani d . 1
O O2 -0.38159(19) 0.1337(3) -0.43392(12) 0.0918(7) Uani d . 1
C C15 0.3541(3) 0.3154(4) 0.41178(14) 0.0725(8) Uani d . 1
H H15A 0.3351 0.2057 0.4065 0.109 Uiso calc R 1
H H15B 0.2872 0.3715 0.4228 0.109 Uiso calc R 1
H H15C 0.4284 0.3321 0.4607 0.109 Uiso calc R 1

loop_
_atom_site_aniso_label
_atom_site_aniso_U_11
_atom_site_aniso_U_22
_atom_site_aniso_U_33
_atom_site_aniso_U_12
_atom_site_aniso_U_13
_atom_site_aniso_U_23
S1 0.0441(4) 0.0420(4) 0.0431(3) 0.0008(2) 0.0017(2) 0.0030(2)
C6 0.0384(10) 0.0398(11) 0.0356(10) 0.0041(9) 0.0088(8) 0.0034(9)
C8 0.0325(9) 0.0458(12) 0.0321(9) 0.0017(8) 0.0100(8) -0.0033(8)
N2 0.0390(9) 0.0397(9) 0.0346(8) -0.0011(7) 0.0039(7) 0.0009(7)
C9 0.0325(9) 0.0403(11) 0.0369(10) 0.0032(8) 0.0050(8) -0.0037(9)
C7 0.0398(11) 0.0424(11) 0.0392(10) -0.0006(9) 0.0083(8) 0.0004(9)
O3 0.0644(10) 0.0559(10) 0.0488(9) -0.0186(9) -0.0035(7) 0.0098(8)
N4 0.0423(9) 0.0412(10) 0.0357(8) -0.0034(8) 0.0038(7) 0.0016(8)
C10 0.0379(10) 0.0470(12) 0.0408(11) -0.0010(9) 0.0086(8) -0.0046(10)
N1 0.0497(11) 0.0658(13) 0.0411(10) 0.0018(10) 0.0036(8) -0.0009(9)
C3 0.0378(10) 0.0457(12) 0.0339(10) 0.0052(9) 0.0045(8) -0.0005(9)
C1 0.0433(11) 0.0407(11) 0.0342(9) 0.0019(9) 0.0134(8) 0.0035(9)
C2 0.0349(10) 0.0448(11) 0.0458(11) 0.0011(9) 0.0108(8) 0.0029(9)
C12 0.0398(12) 0.0633(15) 0.0474(12) 0.0050(11) -0.0051(9) -0.0084(11)
C11 0.0470(12) 0.0497(12) 0.0379(10) 0.0091(10) 0.0058(9) -0.0015(10)
C5 0.0362(10) 0.0610(14) 0.0415(11) -0.0053(10) 0.0110(9) 0.0039(10)
C4 0.0450(11) 0.0609(14) 0.0365(10) 0.0010(10) 0.0145(9) 0.0052(10)
C14 0.0391(11) 0.0546(13) 0.0490(12) 0.0009(10) 0.0120(9) 0.0014(10)
C13 0.0313(10) 0.0620(15) 0.0617(13) -0.0068(10) 0.0046(9) -0.0052(12)
O1 0.0929(14) 0.0997(16) 0.0343(8) -0.0134(12) 0.0062(8) 0.0072(9)
O2 0.0754(12) 0.1309(19) 0.0583(11) -0.0485(14) 0.0046(9) -0.0138(12)
C15 0.0825(18) 0.090(2) 0.0401(12) -0.0026(16) 0.0122(12) 0.0013(13)

loop_
_atom_type_symbol
_atom_type_description
_atom_type_scat_dispersion_real
_atom_type_scat_dispersion_imag
_atom_type_scat_source
C C 0.0033 0.0016 'International Tables Vol C Tables 4.2.6.8 and 6.1.1.4'
H H 0.0000 0.0000 'International Tables Vol C Tables 4.2.6.8 and 6.1.1.4'
N N 0.0061 0.0033 'International Tables Vol C Tables 4.2.6.8 and 6.1.1.4'
O O 0.0106 0.0060 'International Tables Vol C Tables 4.2.6.8 and 6.1.1.4'
S S 0.1246 0.1234 'International Tables Vol C Tables 4.2.6.8 and 6.1.1.4'

loop_
_geom_angle_atom_site_label_1
_geom_angle_atom_site_label_2
_geom_angle_atom_site_label_3
_geom_angle
C1 C6 C5 120.32(18)
C1 C6 C7 122.42(18)
C5 C6 C7 117.25(19)
N4 C8 N2 115.52(18)
N4 C8 S1 126.90(15)
N2 C8 S1 117.56(15)
C7 N2 C8 128.27(18)
C7 N2 H2' 115.9
C8 N2 H2' 115.9
C14 C9 C10 120.97(18)
C14 C9 N4 117.68(18)
C10 C9 N4 121.17(19)
O3 C7 N2 123.19(19)
O3 C7 C6 122.51(19)
N2 C7 C6 114.24(18)
C8 N4 C9 127.32(17)
C8 N4 H4' 116.3
C9 N4 H4' 116.3
C9 C10 C11 120.3(2)
C9 C10 H10 119.8
C11 C10 H10 119.8
O2 N1 O1 123.1(2)
O2 N1 C3 118.5(2)
O1 N1 C3 118.3(2)
C4 C3 C2 122.73(18)
C4 C3 N1 118.87(18)
C2 C3 N1 118.4(2)
C6 C1 C2 120.21(18)
C6 C1 H1 119.9
C2 C1 H1 119.9
C3 C2 C1 118.3(2)
C3 C2 H2 120.9
C1 C2 H2 120.9
C13 C12 C11 121.0(2)
C13 C12 H12 119.5
C11 C12 H12 119.5
C12 C11 C10 118.3(2)
C12 C11 C15 121.7(2)
C10 C11 C15 120.1(2)
C4 C5 C6 119.7(2)
C4 C5 H5 120.1
C6 C5 H5 120.1
C3 C4 C5 118.59(19)
C3 C4 H4 120.7
C5 C4 H4 120.7
C9 C14 C13 118.4(2)
C9 C14 H14 120.8
C13 C14 H14 120.8
C12 C13 C14 120.9(2)
C12 C13 H13 119.5
C14 C13 H13 119.5
C11 C15 H15A 109.5
C11 C15 H15B 109.5
H15A C15 H15B 109.5
C11 C15 H15C 109.5
H15A C15 H15C 109.5
H15B C15 H15C 109.5

loop_
_geom_bond_atom_site_label_1
_geom_bond_atom_site_label_2
_geom_bond_distance
S1 C8 1.652(3)
C6 C1 1.368(3)
C6 C5 1.382(3)
C6 C7 1.488(3)
C8 N4 1.320(3)
C8 N2 1.388(2)
N2 C7 1.371(3)
N2 H2' 0.8600
C9 C14 1.364(3)
C9 C10 1.375(3)
C9 N4 1.425(3)
C7 O3 1.210(3)
N4 H4' 0.8600
C10 C11 1.385(3)
C10 H10 0.9300
N1 O2 1.199(3)
N1 O1 1.201(3)
N1 C3 1.467(3)
C3 C4 1.358(3)
C3 C2 1.369(3)
C1 C2 1.372(3)
C1 H1 0.9300
C2 H2 0.9300
C12 C13 1.358(4)
C12 C11 1.372(3)
C12 H12 0.9300
C11 C15 1.497(3)
C5 C4 1.374(3)
C5 H5 0.9300
C4 H4 0.9300
C14 C13 1.384(3)
C14 H14 0.9300
C13 H13 0.9300
C15 H15A 0.9600
C15 H15B 0.9600
C15 H15C 0.9600

loop_
_geom_hbond_atom_site_label_D
_geom_hbond_atom_site_label_H
_geom_hbond_atom_site_label_A
_geom_hbond_site_symmetry_A
_geom_hbond_distance_DH
_geom_hbond_distance_HA
_geom_hbond_distance_DA
_geom_hbond_angle_DHA
N2 H2' S1 3_555 0.860 2.805 3.665(4) 178.72
N4 H4' O3 . 0.860 1.941 2.643(3) 137.91

loop_
_geom_torsion_atom_site_label_1
_geom_torsion_atom_site_label_2
_geom_torsion_atom_site_label_3
_geom_torsion_atom_site_label_4
_geom_torsion
N4 C8 N2 C7 9.9(3)
S1 C8 N2 C7 -168.46(16)
C8 N2 C7 O3 -4.2(3)
C8 N2 C7 C6 173.12(17)
C1 C6 C7 O3 -141.1(2)
C5 C6 C7 O3 40.1(3)
C1 C6 C7 N2 41.5(3)
C5 C6 C7 N2 -137.3(2)
N2 C8 N4 C9 177.28(17)
S1 C8 N4 C9 -4.5(3)
C14 C9 N4 C8 138.7(2)
C10 C9 N4 C8 -46.1(3)
C14 C9 C10 C11 -2.0(3)
N4 C9 C10 C11 -177.11(18)
O2 N1 C3 C4 169.0(2)
O1 N1 C3 C4 -8.1(3)
O2 N1 C3 C2 -10.3(3)
O1 N1 C3 C2 172.6(2)
C5 C6 C1 C2 3.3(3)
C7 C6 C1 C2 -175.48(19)
C4 C3 C2 C1 -3.5(3)
N1 C3 C2 C1 175.73(18)
C6 C1 C2 C3 0.2(3)
C13 C12 C11 C10 0.5(3)
C13 C12 C11 C15 -179.4(2)
C9 C10 C11 C12 1.2(3)
C9 C10 C11 C15 -178.8(2)
C1 C6 C5 C4 -3.6(3)
C7 C6 C5 C4 175.16(19)
C2 C3 C4 C5 3.1(3)
N1 C3 C4 C5 -176.1(2)
C6 C5 C4 C3 0.5(3)
C10 C9 C14 C13 1.0(3)
N4 C9 C14 C13 176.2(2)
C11 C12 C13 C14 -1.5(4)
C9 C14 C13 C12 0.8(4)

loop_
_cod_related_entry_id
_cod_related_entry_database
_cod_related_entry_code
1 ChemSpider 768970
